data_1517483
loop_
_publ_author_name
'Suneel Kumar, Chepuri V.'
'Ramana, Chepuri V.'

_publ_section_title
;
 Tuning the Regioselectivity of Gold-Catalyzed Internal Nitroalkyne Redox:
 A Cycloisomerization and [3 + 2]-Cycloaddition Cascade for the
 Construction of spiro-Pseudoindoxyl Skeleton.
;
_journal_issue 18
_journal_name_full 'Organic letters'
_journal_page_first 4766
_journal_page_last 4769
_journal_paper_doi 10.1021/ol502213w
_journal_volume 16
_journal_year 2014
_chemical_formula_sum 'C20 H26 N2 O5'
_chemical_formula_weight 374.43
_chemical_name_systematic
; 
 ? 
;
_space_group_IT_number 2
_symmetry_space_group_name_Hall '-P 1'
_symmetry_space_group_name_H-M 'P -1'
_atom_sites_solution_hydrogens geom
_atom_sites_solution_primary direct
_atom_sites_solution_secondary difmap
_audit_creation_method SHELXL-97
_cell_angle_alpha 77.070(5)
_cell_angle_beta 84.753(5)
_cell_angle_gamma 87.947(5)
_cell_formula_units_Z 2
_cell_length_a 7.9804(7)
_cell_length_b 9.8900(9)
_cell_length_c 12.2837(11)
_cell_measurement_temperature 296(2)
_cell_volume 940.85(15)
_computing_structure_refinement 'SHELXL-97 (Sheldrick, 2008)'
_computing_structure_solution 'SHELXS-97 (Sheldrick, 2008)'
_diffrn_ambient_temperature 296(2)
_diffrn_measured_fraction_theta_full 0.985
_diffrn_measured_fraction_theta_max 0.985
_diffrn_radiation_monochromator graphite
_diffrn_radiation_source 'fine-focus sealed tube'
_diffrn_radiation_type MoK\a
_diffrn_radiation_wavelength 0.71073
_diffrn_reflns_av_R_equivalents 0.0298
_diffrn_reflns_av_sigmaI/netI 0.0227
_diffrn_reflns_limit_h_max 9
_diffrn_reflns_limit_h_min -9
_diffrn_reflns_limit_k_max 11
_diffrn_reflns_limit_k_min -11
_diffrn_reflns_limit_l_max 14
_diffrn_reflns_limit_l_min -14
_diffrn_reflns_number 14600
_diffrn_reflns_theta_full 25.00
_diffrn_reflns_theta_max 25.00
_diffrn_reflns_theta_min 1.71
_exptl_absorpt_coefficient_mu 0.095
_exptl_crystal_density_diffrn 1.322
_exptl_crystal_density_method 'not measured'
_exptl_crystal_F_000 400
_refine_diff_density_max 0.641
_refine_diff_density_min -0.340
_refine_diff_density_rms 0.130
_refine_ls_extinction_coef 0.003(7)
_refine_ls_extinction_expression Fc^*^=kFc[1+0.001xFc^2^\l^3^/sin(2\q)]^-1/4^
_refine_ls_extinction_method SHELXL
_refine_ls_goodness_of_fit_ref 1.157
_refine_ls_hydrogen_treatment mixed
_refine_ls_matrix_type full
_refine_ls_number_parameters 251
_refine_ls_number_reflns 3275
_refine_ls_number_restraints 0
_refine_ls_restrained_S_all 1.157
_refine_ls_R_factor_all 0.0961
_refine_ls_R_factor_gt 0.0938
_refine_ls_shift/su_max 0.000
_refine_ls_shift/su_mean 0.000
_refine_ls_structure_factor_coef Fsqd
_refine_ls_weighting_details 'calc w=1/[\s^2^(Fo^2^)+(0.1511P)^2^+2.3156P] where P=(Fo^2^+2Fc^2^)/3'
_refine_ls_weighting_scheme calc
_refine_ls_wR_factor_gt 0.2686
_refine_ls_wR_factor_ref 0.2705
_reflns_number_gt 3152
_reflns_number_total 3275
_reflns_threshold_expression >2sigma(I)
_cod_data_source_file ol502213w_si_003.cif
_cod_data_source_block cvs_885
_cod_depositor_comments 'Adding full bibliography for 1517483--1517484.cif.'
_cod_database_code 1517483

loop_
_symmetry_equiv_pos_as_xyz
'x, y, z'
'-x, -y, -z'

loop_
_atom_site_label
_atom_site_type_symbol
_atom_site_fract_x
_atom_site_fract_y
_atom_site_fract_z
_atom_site_U_iso_or_equiv
_atom_site_adp_type
_atom_site_occupancy
_atom_site_symmetry_multiplicity
_atom_site_calc_flag
_atom_site_refinement_flags
O1 O 0.7732(4) -0.0099(3) 0.9503(3) 0.0309(8) Uani 1 1 d .
O2 O 0.6570(3) 0.8561(3) 0.4290(2) 0.0213(7) Uani 1 1 d .
O3 O 0.6618(4) 0.6573(3) 0.8355(2) 0.0268(7) Uani 1 1 d .
O4 O 1.0708(3) 0.4224(3) 0.6674(2) 0.0204(7) Uani 1 1 d .
O5 O 0.9271(3) 0.9300(3) 0.3745(2) 0.0243(7) Uani 1 1 d .
N1 N 0.8891(4) 0.4314(3) 0.6835(2) 0.0164(7) Uani 1 1 d .
N2 N 0.8612(4) 0.7633(3) 0.5319(3) 0.0194(7) Uani 1 1 d .
C1 C 0.8966(5) -0.0861(4) 0.8956(4) 0.0280(9) Uani 1 1 d .
H1A H 0.8745 -0.0750 0.8186 0.042 Uiso 1 1 calc R
H1B H 0.8916 -0.1826 0.9321 0.042 Uiso 1 1 calc R
H1C H 1.0065 -0.0519 0.8994 0.042 Uiso 1 1 calc R
C2 C 0.7637(5) 0.1290(4) 0.9114(3) 0.0218(9) Uani 1 1 d .
C3 C 0.8539(5) 0.2007(4) 0.8148(3) 0.0181(8) Uani 1 1 d .
H3 H 0.9306 0.1559 0.7727 0.022 Uiso 1 1 calc R
C4 C 0.8238(4) 0.3419(4) 0.7847(3) 0.0163(8) Uani 1 1 d .
C5 C 0.8425(4) 0.5763(4) 0.6908(3) 0.0162(8) Uani 1 1 d .
C6 C 0.7469(5) 0.6555(4) 0.5926(3) 0.0212(9) Uani 1 1 d .
H6A H 0.7205 0.5944 0.5450 0.025 Uiso 1 1 calc R
H6B H 0.6431 0.6958 0.6196 0.025 Uiso 1 1 calc R
C7 C 0.8238(5) 0.8559(4) 0.4381(3) 0.0180(8) Uani 1 1 d .
C8 C 0.5823(5) 0.9365(4) 0.3283(3) 0.0225(9) Uani 1 1 d .
C9 C 0.6241(6) 1.0889(4) 0.3060(4) 0.0298(10) Uani 1 1 d .
H9A H 0.6075 1.1203 0.3748 0.045 Uiso 1 1 calc R
H9B H 0.5520 1.1413 0.2529 0.045 Uiso 1 1 calc R
H9C H 0.7394 1.1018 0.2763 0.045 Uiso 1 1 calc R
C10 C 0.6460(5) 0.1981(4) 0.9746(3) 0.0264(9) Uani 1 1 d .
H10 H 0.5839 0.1469 1.0371 0.032 Uiso 1 1 calc R
C11 C 0.6227(5) 0.3377(4) 0.9454(3) 0.0216(9) Uani 1 1 d .
H11 H 0.5483 0.3831 0.9886 0.026 Uiso 1 1 calc R
C12 C 0.7136(5) 0.4123(4) 0.8485(3) 0.0203(8) Uani 1 1 d .
C13 C 0.7273(5) 0.5604(4) 0.8017(3) 0.0189(8) Uani 1 1 d .
C14 C 1.1386(5) 0.5301(4) 0.7147(3) 0.0205(9) Uani 1 1 d .
C15 C 1.0124(4) 0.6504(4) 0.6815(3) 0.0168(8) Uani 1 1 d .
H15 H 1.0090 0.7131 0.7332 0.020 Uiso 1 1 calc R
C16 C 1.0334(5) 0.7312(4) 0.5600(3) 0.0192(8) Uani 1 1 d .
H16A H 1.0963 0.8153 0.5531 0.023 Uiso 1 1 calc R
H16B H 1.0907 0.6753 0.5121 0.023 Uiso 1 1 calc R
C17 C 0.6377(6) 0.8706(5) 0.2308(3) 0.0283(10) Uani 1 1 d .
H17A H 0.7577 0.8769 0.2156 0.043 Uiso 1 1 calc R
H17B H 0.5843 0.9182 0.1658 0.043 Uiso 1 1 calc R
H17C H 0.6063 0.7749 0.2492 0.043 Uiso 1 1 calc R
C18 C 0.3948(5) 0.9183(5) 0.3621(4) 0.0326(10) Uani 1 1 d .
H18A H 0.3692 0.8213 0.3803 0.049 Uiso 1 1 calc R
H18B H 0.3323 0.9650 0.3011 0.049 Uiso 1 1 calc R
H18C H 0.3646 0.9571 0.4263 0.049 Uiso 1 1 calc R
C19 C 1.3155(5) 0.5542(4) 0.6596(4) 0.0287(10) Uani 1 1 d .
H19A H 1.3803 0.4696 0.6767 0.043 Uiso 1 1 calc R
H19B H 1.3667 0.6247 0.6873 0.043 Uiso 1 1 calc R
H19C H 1.3117 0.5835 0.5799 0.043 Uiso 1 1 calc R
C20 C 1.1444(5) 0.4845(4) 0.8412(4) 0.0280(10) Uani 1 1 d .
H20A H 1.0318 0.4717 0.8763 0.042 Uiso 1 1 calc R
H20B H 1.1982 0.5544 0.8682 0.042 Uiso 1 1 calc R
H20C H 1.2067 0.3987 0.8588 0.042 Uiso 1 1 calc R

loop_
_atom_site_aniso_label
_atom_site_aniso_U_11
_atom_site_aniso_U_22
_atom_site_aniso_U_33
_atom_site_aniso_U_23
_atom_site_aniso_U_13
_atom_site_aniso_U_12
O1 0.0389(18) 0.0182(15) 0.0309(16) 0.0008(12) 0.0075(13) -0.0021(12)
O2 0.0122(13) 0.0306(16) 0.0177(14) 0.0020(11) -0.0025(10) 0.0008(11)
O3 0.0279(16) 0.0240(15) 0.0267(15) -0.0056(12) 0.0042(12) 0.0050(12)
O4 0.0103(13) 0.0224(14) 0.0276(15) -0.0052(11) 0.0023(11) -0.0006(10)
O5 0.0194(14) 0.0276(15) 0.0226(14) 0.0005(11) 0.0001(11) -0.0012(11)
N1 0.0103(15) 0.0233(17) 0.0136(15) -0.0007(12) 0.0009(11) -0.0011(12)
N2 0.0108(15) 0.0256(17) 0.0193(16) 0.0010(13) -0.0015(12) -0.0025(12)
C1 0.030(2) 0.022(2) 0.030(2) -0.0028(17) -0.0031(18) 0.0031(17)
C2 0.0178(19) 0.026(2) 0.0208(19) -0.0020(15) -0.0014(15) -0.0060(15)
C3 0.0128(18) 0.0225(19) 0.0195(19) -0.0063(15) -0.0001(14) -0.0013(14)
C4 0.0122(17) 0.0233(19) 0.0137(17) -0.0036(14) -0.0025(13) -0.0033(14)
C5 0.0134(18) 0.0211(19) 0.0130(17) -0.0017(14) 0.0003(14) -0.0019(14)
C6 0.0163(19) 0.025(2) 0.0185(19) 0.0038(15) -0.0017(15) -0.0018(15)
C7 0.0171(19) 0.0193(19) 0.0160(18) -0.0020(14) 0.0024(14) -0.0015(14)
C8 0.025(2) 0.026(2) 0.0173(19) -0.0029(15) -0.0104(16) 0.0073(16)
C9 0.035(2) 0.028(2) 0.026(2) -0.0039(17) -0.0105(18) 0.0066(18)
C10 0.028(2) 0.030(2) 0.0182(19) -0.0011(16) 0.0075(16) -0.0064(17)
C11 0.0176(19) 0.028(2) 0.0181(19) -0.0052(15) 0.0057(15) -0.0023(15)
C12 0.020(2) 0.026(2) 0.0160(18) -0.0062(15) -0.0010(15) -0.0012(15)
C13 0.0140(18) 0.024(2) 0.0174(18) -0.0024(15) -0.0025(14) 0.0012(15)
C14 0.017(2) 0.0183(19) 0.026(2) -0.0042(15) -0.0036(15) 0.0009(15)
C15 0.0126(18) 0.0207(19) 0.0166(18) -0.0024(14) -0.0022(14) -0.0012(14)
C16 0.0130(18) 0.0206(19) 0.0212(19) 0.0007(15) 0.0004(14) -0.0010(14)
C17 0.032(2) 0.032(2) 0.021(2) -0.0052(17) -0.0035(17) 0.0020(18)
C18 0.024(2) 0.049(3) 0.023(2) -0.0041(19) -0.0073(17) 0.0044(19)
C19 0.018(2) 0.023(2) 0.042(3) -0.0012(18) -0.0015(18) -0.0008(16)
C20 0.024(2) 0.029(2) 0.029(2) -0.0007(17) -0.0097(17) -0.0024(17)

loop_
_atom_type_symbol
_atom_type_description
_atom_type_scat_dispersion_real
_atom_type_scat_dispersion_imag
_atom_type_scat_source
C C 0.0033 0.0016 'International Tables Vol C Tables 4.2.6.8 and 6.1.1.4'
H H 0.0000 0.0000 'International Tables Vol C Tables 4.2.6.8 and 6.1.1.4'
N N 0.0061 0.0033 'International Tables Vol C Tables 4.2.6.8 and 6.1.1.4'
O O 0.0106 0.0060 'International Tables Vol C Tables 4.2.6.8 and 6.1.1.4'

loop_
_geom_angle_atom_site_label_1
_geom_angle_atom_site_label_2
_geom_angle_atom_site_label_3
_geom_angle
C2 O1 C1 117.9(3)
C7 O2 C8 121.3(3)
N1 O4 C14 107.5(3)
C4 N1 O4 112.2(3)
C4 N1 C5 107.7(3)
O4 N1 C5 107.7(3)
C7 N2 C6 123.3(3)
C7 N2 C16 122.3(3)
C6 N2 C16 111.3(3)
O1 C1 H1A 109.5
O1 C1 H1B 109.5
H1A C1 H1B 109.5
O1 C1 H1C 109.5
H1A C1 H1C 109.5
H1B C1 H1C 109.5
O1 C2 C3 124.2(4)
O1 C2 C10 114.4(3)
C3 C2 C10 121.3(4)
C4 C3 C2 116.6(3)
C4 C3 H3 121.7
C2 C3 H3 121.7
C3 C4 C12 122.8(3)
C3 C4 N1 125.5(3)
C12 C4 N1 111.6(3)
N1 C5 C6 113.5(3)
N1 C5 C15 104.8(3)
C6 C5 C15 106.2(3)
N1 C5 C13 104.4(3)
C6 C5 C13 109.6(3)
C15 C5 C13 118.4(3)
N2 C6 C5 104.8(3)
N2 C6 H6A 110.8
C5 C6 H6A 110.8
N2 C6 H6B 110.8
C5 C6 H6B 110.8
H6A C6 H6B 108.9
O5 C7 O2 126.3(3)
O5 C7 N2 124.2(3)
O2 C7 N2 109.4(3)
O2 C8 C17 108.5(3)
O2 C8 C9 111.7(3)
C17 C8 C9 113.2(4)
O2 C8 C18 102.0(3)
C17 C8 C18 111.5(3)
C9 C8 C18 109.4(3)
C8 C9 H9A 109.5
C8 C9 H9B 109.5
H9A C9 H9B 109.5
C8 C9 H9C 109.5
H9A C9 H9C 109.5
H9B C9 H9C 109.5
C11 C10 C2 121.0(4)
C11 C10 H10 119.5
C2 C10 H10 119.5
C10 C11 C12 118.5(4)
C10 C11 H11 120.7
C12 C11 H11 120.7
C4 C12 C11 119.7(4)
C4 C12 C13 108.7(3)
C11 C12 C13 131.4(3)
O3 C13 C12 129.9(4)
O3 C13 C5 123.7(3)
C12 C13 C5 106.3(3)
O4 C14 C19 105.6(3)
O4 C14 C20 111.9(3)
C19 C14 C20 109.5(3)
O4 C14 C15 101.7(3)
C19 C14 C15 115.5(3)
C20 C14 C15 112.3(3)
C16 C15 C14 116.0(3)
C16 C15 C5 104.1(3)
C14 C15 C5 103.4(3)
C16 C15 H15 110.9
C14 C15 H15 110.9
C5 C15 H15 110.9
N2 C16 C15 103.5(3)
N2 C16 H16A 111.1
C15 C16 H16A 111.1
N2 C16 H16B 111.1
C15 C16 H16B 111.1
H16A C16 H16B 109.0
C8 C17 H17A 109.5
C8 C17 H17B 109.5
H17A C17 H17B 109.5
C8 C17 H17C 109.5
H17A C17 H17C 109.5
H17B C17 H17C 109.5
C8 C18 H18A 109.5
C8 C18 H18B 109.5
H18A C18 H18B 109.5
C8 C18 H18C 109.5
H18A C18 H18C 109.5
H18B C18 H18C 109.5
C14 C19 H19A 109.5
C14 C19 H19B 109.5
H19A C19 H19B 109.5
C14 C19 H19C 109.5
H19A C19 H19C 109.5
H19B C19 H19C 109.5
C14 C20 H20A 109.5
C14 C20 H20B 109.5
H20A C20 H20B 109.5
C14 C20 H20C 109.5
H20A C20 H20C 109.5
H20B C20 H20C 109.5

loop_
_geom_bond_atom_site_label_1
_geom_bond_atom_site_label_2
_geom_bond_distance
O1 C2 1.352(5)
O1 C1 1.428(5)
O2 C7 1.346(5)
O2 C8 1.477(4)
O3 C13 1.211(5)
O4 N1 1.447(4)
O4 C14 1.463(5)
O5 C7 1.223(5)
N1 C4 1.422(5)
N1 C5 1.487(5)
N2 C7 1.351(5)
N2 C6 1.454(5)
N2 C16 1.455(5)
C1 H1A 0.9600
C1 H1B 0.9600
C1 H1C 0.9600
C2 C3 1.390(5)
C2 C10 1.417(6)
C3 C4 1.380(5)
C3 H3 0.9300
C4 C12 1.395(5)
C5 C6 1.534(5)
C5 C15 1.548(5)
C5 C13 1.552(5)
C6 H6A 0.9700
C6 H6B 0.9700
C8 C17 1.511(5)
C8 C9 1.515(6)
C8 C18 1.522(6)
C9 H9A 0.9600
C9 H9B 0.9600
C9 H9C 0.9600
C10 C11 1.358(6)
C10 H10 0.9300
C11 C12 1.405(5)
C11 H11 0.9300
C12 C13 1.453(6)
C14 C19 1.512(6)
C14 C20 1.522(6)
C14 C15 1.539(5)
C15 C16 1.525(5)
C15 H15 0.9800
C16 H16A 0.9700
C16 H16B 0.9700
C17 H17A 0.9600
C17 H17B 0.9600
C17 H17C 0.9600
C18 H18A 0.9600
C18 H18B 0.9600
C18 H18C 0.9600
C19 H19A 0.9600
C19 H19B 0.9600
C19 H19C 0.9600
C20 H20A 0.9600
C20 H20B 0.9600
C20 H20C 0.9600
